data_7023550
loop_
_publ_author_name
'Jiang, Xiao-Ming'
'Li, Xiao-Guo'
'Fan, Yu-Hang'
'Liu, Bin-Wen'
'Zeng, Hui-Yi'
'Guo, Guo-Cong'

_publ_section_title
;
 New mercury-contained cationic frameworks stabilized by (GaCl4)(-) unit
 via weak electrostatic forces in supramolecular compounds
 (Hg11P4)(GaCl4)4 and (Hg3AsS)(GaCl4).
;
_journal_issue 43
_journal_name_full 'Dalton transactions (Cambridge, England : 2003)'
_journal_page_first 15475
_journal_page_last 15481
_journal_paper_doi 10.1039/c3dt51451j
_journal_volume 42
_journal_year 2013
_chemical_formula_moiety 'As Cl4 Ga Hg3 S'
_chemical_formula_sum 'As Cl4 Ga Hg3 S'
_chemical_formula_weight 920.27
_chemical_melting_point ?
_space_group_IT_number 186
_symmetry_cell_setting hexagonal
_symmetry_space_group_name_Hall 'P 6c -2c'
_symmetry_space_group_name_H-M 'P 63 m c'
_atom_sites_solution_primary direct
_atom_sites_solution_secondary difmap
_audit_creation_method SHELXL-97
_cell_angle_alpha 90.00
_cell_angle_beta 90.00
_cell_angle_gamma 120.00
_cell_formula_units_Z 2
_cell_length_a 7.2447(14)
_cell_length_b 7.2447(14)
_cell_length_c 11.960(4)
_cell_measurement_reflns_used 1367
_cell_measurement_temperature 293(2)
_cell_measurement_theta_max 27.3815
_cell_measurement_theta_min 3.2471
_cell_volume 543.6(2)
_computing_cell_refinement 'CrystalClear (Rigaku Corp.,2007)'
_computing_data_collection 'CrystalClear (Rigaku Corp.,2007)'
_computing_data_reduction 'CrystalClear (Rigaku Corp.,2007)'
_computing_molecular_graphics 'DIAMOND (Brandenburg, 1999)'
_computing_publication_material 'Siemens SHELXTL^TM^ 5'
_computing_structure_refinement 'SHELXL-97 (Sheldrick, 1997)'
_computing_structure_solution 'SHELXS-97 (Sheldrick, 1990)'
_diffrn_ambient_temperature 293(2)
_diffrn_detector_area_resol_mean 14.6306
_diffrn_measured_fraction_theta_full 0.989
_diffrn_measured_fraction_theta_max 0.989
_diffrn_measurement_device_type 'Rigaku Mercury CCD'
_diffrn_measurement_method \w
_diffrn_radiation_monochromator graphite
_diffrn_radiation_source 'fine-focus sealed tube'
_diffrn_radiation_type MoK\a
_diffrn_radiation_wavelength 0.71073
_diffrn_reflns_av_R_equivalents 0.0378
_diffrn_reflns_av_sigmaI/netI 0.0204
_diffrn_reflns_limit_h_max 9
_diffrn_reflns_limit_h_min -9
_diffrn_reflns_limit_k_max 9
_diffrn_reflns_limit_k_min -9
_diffrn_reflns_limit_l_max 14
_diffrn_reflns_limit_l_min -15
_diffrn_reflns_number 3869
_diffrn_reflns_theta_full 27.38
_diffrn_reflns_theta_max 27.38
_diffrn_reflns_theta_min 3.25
_exptl_absorpt_coefficient_mu 48.805
_exptl_absorpt_correction_T_max 1.0000
_exptl_absorpt_correction_T_min 0.7213
_exptl_absorpt_correction_type multi-scan
_exptl_crystal_colour 'light yellow'
_exptl_crystal_density_diffrn 5.622
_exptl_crystal_density_meas ?
_exptl_crystal_density_method 'not measured'
_exptl_crystal_description plate
_exptl_crystal_F_000 776
_exptl_crystal_size_max 0.08
_exptl_crystal_size_mid 0.05
_exptl_crystal_size_min 0.05
_refine_diff_density_max 1.804
_refine_diff_density_min -2.397
_refine_diff_density_rms 0.245
_refine_ls_abs_structure_details 'Flack H D (1983), Acta Cryst. A39, 876-881'
_refine_ls_abs_structure_Flack 0.0(8)
_refine_ls_extinction_coef 0.0011(2)
_refine_ls_extinction_expression Fc^*^=kFc[1+0.001xFc^2^\l^3^/sin(2\q)]^-1/4^
_refine_ls_extinction_method SHELXL
_refine_ls_goodness_of_fit_ref 1.073
_refine_ls_matrix_type full
_refine_ls_number_parameters 32
_refine_ls_number_reflns 499
_refine_ls_number_restraints 2
_refine_ls_restrained_S_all 1.071
_refine_ls_R_factor_all 0.0382
_refine_ls_R_factor_gt 0.0364
_refine_ls_shift/su_max 0.000
_refine_ls_shift/su_mean 0.000
_refine_ls_structure_factor_coef Fsqd
_refine_ls_weighting_details 'calc w=1/[\s^2^(Fo^2^)+(0.0498P)^2^+11.8701P] where P=(Fo^2^+2Fc^2^)/3'
_refine_ls_weighting_scheme calc
_refine_ls_wR_factor_gt 0.1002
_refine_ls_wR_factor_ref 0.1022
_reflns_number_gt 482
_reflns_number_total 499
_reflns_threshold_expression >2sigma(I)
_cod_data_source_file c3dt51451j.cif
_cod_data_source_block (Hg3AsS)(GaCl4)
_cod_depositor_comments
;
The following automatic conversions were performed:

'_chemical_melting_point' value 'not measured' was changed to '?' -
the value is undefined or not given.

'_symmetry_cell_setting' value
'Hexagonal' changed to 'hexagonal' according to
/home/saulius/struct/CIF-dictionaries/cif_core.dic dictionary named
'cif_core.dic' version 2.4.2 from
2011-04-26.

'_exptl_absorpt_correction_type' value 'Multi-scan'
changed to 'multi-scan' according to
/home/saulius/struct/CIF-dictionaries/cif_core.dic dictionary named
'cif_core.dic' version 2.4.2 from 2011-04-26.

Automatic conversion script
Id: cif_fix_values 1891 2012-01-12 08:04:46Z andrius 

The following automatic conversions were performed:

'_exptl_crystal_density_meas' value 'not measured' was changed to '?'
- the value is perceived as not measured.

Automatic conversion script
Id: cif_fix_values 3008 2015-01-20 13:52:24Z robertas 
;
_cod_original_sg_symbol_H-M 'P6(3)mc '
_cod_database_code 7023550

loop_
_symmetry_equiv_pos_as_xyz
'x, y, z'
'-y, x-y, z'
'-x+y, -x, z'
'-x, -y, z+1/2'
'y, -x+y, z+1/2'
'x-y, x, z+1/2'
'-y, -x, z'
'-x+y, y, z'
'x, x-y, z'
'y, x, z+1/2'
'x-y, -y, z+1/2'
'-x, -x+y, z+1/2'

loop_
_atom_site_label
_atom_site_type_symbol
_atom_site_fract_x
_atom_site_fract_y
_atom_site_fract_z
_atom_site_U_iso_or_equiv
_atom_site_adp_type
_atom_site_occupancy
_atom_site_symmetry_multiplicity
_atom_site_calc_flag
_atom_site_refinement_flags
Hg1 Hg 0.50178(5) 0.00355(10) 0.04170(8) 0.0338(3) Uani 1 2 d S
Ga1 Ga 0.0000 0.0000 0.2447(3) 0.0188(8) Uani 1 6 d S
As1 As 0.6667 0.3333 -0.0572(7) 0.0336(16) Uani 0.776(12) 6 d SP
S1 S 0.3333 -0.3333 0.1562(9) 0.0199(17) Uani 1 6 d S
Cl1 Cl 0.3314(7) 0.1657(4) 0.2907(10) 0.0327(9) Uani 1 2 d S
Cl2 Cl 0.0000 0.0000 0.0572(6) 0.023(2) Uani 1 6 d S
As2 As 0.6667 0.3333 -0.208(4) 0.046(6) Uani 0.224(12) 6 d SP

loop_
_atom_site_aniso_label
_atom_site_aniso_U_11
_atom_site_aniso_U_22
_atom_site_aniso_U_33
_atom_site_aniso_U_23
_atom_site_aniso_U_13
_atom_site_aniso_U_12
Hg1 0.0291(4) 0.0227(4) 0.0473(6) 0.0026(4) 0.00131(19) 0.0114(2)
Ga1 0.0179(10) 0.0179(10) 0.0205(17) 0.000 0.000 0.0089(5)
As1 0.0301(18) 0.0301(18) 0.041(3) 0.000 0.000 0.0150(9)
S1 0.026(3) 0.026(3) 0.008(3) 0.000 0.000 0.0130(14)
Cl1 0.0210(17) 0.0358(16) 0.036(2) -0.0017(9) -0.0035(19) 0.0105(8)
Cl2 0.033(2) 0.033(2) 0.003(5) 0.000 0.000 0.0166(12)
As2 0.018(5) 0.018(5) 0.100(14) 0.000 0.000 0.009(2)

loop_
_atom_type_symbol
_atom_type_description
_atom_type_scat_dispersion_real
_atom_type_scat_dispersion_imag
_atom_type_scat_source
S S 0.1246 0.1234 'International Tables Vol C Tables 4.2.6.8 and 6.1.1.4'
As As 0.0499 2.0058 'International Tables Vol C Tables 4.2.6.8 and 6.1.1.4'
Cl Cl 0.1484 0.1585 'International Tables Vol C Tables 4.2.6.8 and 6.1.1.4'
Hg Hg -2.3894 9.2266 'International Tables Vol C Tables 4.2.6.8 and 6.1.1.4'
Ga Ga 0.2307 1.6083 'International Tables Vol C Tables 4.2.6.8 and 6.1.1.4'

loop_
_geom_angle_atom_site_label_1
_geom_angle_atom_site_label_2
_geom_angle_atom_site_label_3
_geom_angle
_geom_angle_site_symmetry_1
_geom_angle_site_symmetry_3
As1 Hg1 S1 176.8(4) . .
Cl1 Ga1 Cl1 113.7(3) . 3
Cl1 Ga1 Cl1 113.7(3) . 2
Cl1 Ga1 Cl1 113.7(3) 3 2
Cl1 Ga1 Cl2 104.8(3) . .
Cl1 Ga1 Cl2 104.8(3) 3 .
Cl1 Ga1 Cl2 104.8(3) 2 .
As2 As1 Hg1 119.75(18) . 2_655
As2 As1 Hg1 119.75(18) . .
Hg1 As1 Hg1 97.5(2) 2_655 .
As2 As1 Hg1 119.75(18) . 3_665
Hg1 As1 Hg1 97.5(2) 2_655 3_665
Hg1 As1 Hg1 97.5(2) . 3_665
As2 S1 Hg1 122.9(2) 4_655 2_545
As2 S1 Hg1 122.9(2) 4_655 .
Hg1 S1 Hg1 93.2(3) 2_545 .
As2 S1 Hg1 122.9(2) 4_655 3_655
Hg1 S1 Hg1 93.2(3) 2_545 3_655
Hg1 S1 Hg1 93.2(3) . 3_655
S1 As2 As1 180.000(1) 4_654 .

loop_
_geom_bond_atom_site_label_1
_geom_bond_atom_site_label_2
_geom_bond_distance
_geom_bond_site_symmetry_2
Hg1 As1 2.383(4) .
Hg1 S1 2.519(6) .
Ga1 Cl1 2.151(5) .
Ga1 Cl1 2.151(5) 3
Ga1 Cl1 2.151(5) 2
Ga1 Cl2 2.243(10) .
As1 As2 1.80(5) .
As1 Hg1 2.383(4) 2_655
As1 Hg1 2.383(4) 3_665
S1 As2 1.63(4) 4_655
S1 Hg1 2.519(6) 2_545
S1 Hg1 2.519(6) 3_655
As2 S1 1.63(4) 4_654
